data_2235549
loop_
_publ_author_name
'Kant, Rajni'
'Gupta, Vivek K.'
'Kapoor, Kamini'
'Sapnakumari, M.'
'Sarojini, B. K.'
'Narayana, B.'

_publ_section_title
;
 (1<i>Z</i>)-1-[(2<i>E</i>)-3-(4-Bromophenyl)-1-(4-fluorophenyl)prop-2-en-1-ylidene]-2-(2,4-dinitrophenyl)hydrazine
;
_journal_coeditor_code LH5491
_journal_issue 7
_journal_name_full 'Acta Crystallographica Section E'
_journal_page_first o2193
_journal_paper_doi 10.1107/S1600536812027328
_journal_volume 68
_journal_year 2012
_chemical_formula_iupac 'C21 H14 Br F N4 O4'
_chemical_formula_moiety 'C21 H14 Br F N4 O4'
_chemical_formula_sum 'C21 H14 Br F N4 O4'
_chemical_formula_weight 485.27
_chemical_melting_point_gt 416
_chemical_melting_point_lt 414
_chemical_name_systematic
;
(1<i>Z</i>)-1-[(2<i>E</i>)-3-(4-Bromophenyl)-1-(4-fluorophenyl)prop-2-en-1-
ylidene]-2-(2,4-dinitrophenyl)hydrazine
;
_space_group_IT_number 14
_symmetry_cell_setting monoclinic
_symmetry_space_group_name_Hall '-P 2ybc'
_symmetry_space_group_name_H-M 'P 1 21/c 1'
_atom_sites_solution_hydrogens geom
_atom_sites_solution_primary direct
_atom_sites_solution_secondary difmap
_audit_creation_method SHELXL-97
_cell_angle_alpha 90.00
_cell_angle_beta 116.010(9)
_cell_angle_gamma 90.00
_cell_formula_units_Z 4
_cell_length_a 15.0738(12)
_cell_length_b 10.6511(5)
_cell_length_c 14.3353(8)
_cell_measurement_reflns_used 3762
_cell_measurement_temperature 293(2)
_cell_measurement_theta_max 28.9634
_cell_measurement_theta_min 3.5574
_cell_volume 2068.5(3)
_computing_cell_refinement 'CrysAlis PRO (Oxford Diffraction, 2010)'
_computing_data_collection 'CrysAlis PRO (Oxford Diffraction, 2010)'
_computing_data_reduction 'CrysAlis PRO (Oxford Diffraction, 2010)'
_computing_molecular_graphics 'ORTEP-3 (Farrugia, 1997)'
_computing_publication_material 'PLATON (Spek, 2009)'
_computing_structure_refinement 'SHELXL97 (Sheldrick, 2008)'
_computing_structure_solution 'SHELXS97 (Sheldrick, 2008)'
_diffrn_ambient_temperature 293(2)
_diffrn_detector_area_resol_mean 16.1049
_diffrn_measured_fraction_theta_full 0.997
_diffrn_measured_fraction_theta_max 0.997
_diffrn_measurement_device_type 'Oxford Diffraction Xcalibur Sapphire3'
_diffrn_measurement_method '\w scans'
_diffrn_radiation_monochromator graphite
_diffrn_radiation_source 'fine-focus sealed tube'
_diffrn_radiation_type MoK\a
_diffrn_radiation_wavelength 0.71073
_diffrn_reflns_av_R_equivalents 0.0450
_diffrn_reflns_av_sigmaI/netI 0.0476
_diffrn_reflns_limit_h_max 18
_diffrn_reflns_limit_h_min -18
_diffrn_reflns_limit_k_max 13
_diffrn_reflns_limit_k_min -13
_diffrn_reflns_limit_l_max 17
_diffrn_reflns_limit_l_min -17
_diffrn_reflns_number 15619
_diffrn_reflns_theta_full 26.00
_diffrn_reflns_theta_max 26.00
_diffrn_reflns_theta_min 3.56
_diffrn_standards_decay_% 0
_diffrn_standards_interval_count 0
_diffrn_standards_interval_time 0
_diffrn_standards_number 0
_exptl_absorpt_coefficient_mu 2.032
_exptl_absorpt_correction_T_max 1.00000
_exptl_absorpt_correction_T_min 0.88895
_exptl_absorpt_correction_type multi-scan
_exptl_absorpt_process_details '(CrysAlis PRO; Oxford Diffraction, 2010)'
_exptl_crystal_colour red
_exptl_crystal_density_diffrn 1.558
_exptl_crystal_density_method 'not measured'
_exptl_crystal_description plate
_exptl_crystal_F_000 976
_exptl_crystal_size_max 0.3
_exptl_crystal_size_mid 0.2
_exptl_crystal_size_min 0.1
_refine_diff_density_max 0.304
_refine_diff_density_min -0.401
_refine_ls_extinction_method none
_refine_ls_goodness_of_fit_ref 1.011
_refine_ls_hydrogen_treatment constr
_refine_ls_matrix_type full
_refine_ls_number_parameters 280
_refine_ls_number_reflns 4058
_refine_ls_number_restraints 0
_refine_ls_restrained_S_all 1.011
_refine_ls_R_factor_all 0.1078
_refine_ls_R_factor_gt 0.0506
_refine_ls_shift/su_max 0.001
_refine_ls_shift/su_mean 0.000
_refine_ls_structure_factor_coef Fsqd
_refine_ls_weighting_details 'calc w=1/[\s^2^(Fo^2^)+(0.0533P)^2^+0.8232P] where P=(Fo^2^+2Fc^2^)/3'
_refine_ls_weighting_scheme calc
_refine_ls_wR_factor_gt 0.1126
_refine_ls_wR_factor_ref 0.1405
_reflns_number_gt 2232
_reflns_number_total 4058
_reflns_threshold_expression I>2\s(I)
_cod_data_source_file lh5491.cif
_cod_data_source_block I
_cod_original_cell_volume 2068.5(2)
_cod_original_sg_symbol_H-M 'P 21/c'
_cod_database_code 2235549
_cod_database_fobs_code 2235549

loop_
_symmetry_equiv_pos_as_xyz
'x, y, z'
'-x, y+1/2, -z+1/2'
'-x, -y, -z'
'x, -y-1/2, z-1/2'

loop_
_atom_site_type_symbol
_atom_site_label
_atom_site_fract_x
_atom_site_fract_y
_atom_site_fract_z
_atom_site_U_iso_or_equiv
_atom_site_adp_type
_atom_site_calc_flag
_atom_site_refinement_flags
_atom_site_occupancy
_atom_site_symmetry_multiplicity
Br Br1 0.10475(5) 1.47051(5) 0.45912(4) 0.1080(3) Uani d . 1 1
F F1 0.0359(3) 0.6564(3) -0.06938(19) 0.1523(14) Uani d . 1 1
N N2 0.3279(2) 0.5513(3) 0.3799(2) 0.0541(7) Uani d . 1 1
H H21 0.3030 0.5395 0.3139 0.065 Uiso calc R 1 1
O O1 0.3072(2) 0.3913(3) 0.23628(19) 0.0930(10) Uani d . 1 1
O O2 0.3459(3) 0.1980(3) 0.2728(2) 0.0946(10) Uani d . 1 1
O O3 0.4846(3) 0.0425(4) 0.6152(3) 0.1316(16) Uani d . 1 1
O O4 0.5243(3) 0.1687(4) 0.7432(3) 0.1200(13) Uani d . 1 1
N N3 0.3419(3) 0.3052(4) 0.2993(2) 0.0700(9) Uani d . 1 1
N N1 0.3238(2) 0.6688(3) 0.4176(2) 0.0581(8) Uani d . 1 1
N N4 0.4898(3) 0.1471(5) 0.6501(4) 0.0932(12) Uani d . 1 1
C C1 0.1384(3) 1.3158(4) 0.4190(3) 0.0624(10) Uani d . 1 1
C C2 0.1915(3) 1.2297(4) 0.4951(3) 0.0620(10) Uani d . 1 1
H H2 0.2122 1.2492 0.5648 0.074 Uiso calc R 1 1
C C3 0.2135(3) 1.1146(4) 0.4666(3) 0.0615(10) Uani d . 1 1
H H3 0.2490 1.0559 0.5173 0.074 Uiso calc R 1 1
C C4 0.1829(3) 1.0855(3) 0.3623(3) 0.0574(9) Uani d . 1 1
C C5 0.1301(3) 1.1750(4) 0.2885(3) 0.0655(10) Uani d . 1 1
H H5 0.1090 1.1564 0.2186 0.079 Uiso calc R 1 1
C C6 0.1080(3) 1.2911(4) 0.3162(3) 0.0692(11) Uani d . 1 1
H H6 0.0732 1.3507 0.2660 0.083 Uiso calc R 1 1
C C7 0.2021(3) 0.9630(3) 0.3285(3) 0.0621(10) Uani d . 1 1
H H7 0.1672 0.9451 0.2581 0.074 Uiso calc R 1 1
C C8 0.2633(3) 0.8747(3) 0.3863(3) 0.0613(10) Uani d . 1 1
H H8 0.3046 0.8936 0.4553 0.074 Uiso calc R 1 1
C C9 0.2700(3) 0.7506(3) 0.3489(3) 0.0560(9) Uani d . 1 1
C C10 0.2108(3) 0.7207(3) 0.2368(3) 0.0523(9) Uani d . 1 1
C C11 0.2375(4) 0.7628(4) 0.1622(3) 0.0780(12) Uani d . 1 1
H H11 0.2958 0.8080 0.1816 0.094 Uiso calc R 1 1
C C12 0.1792(5) 0.7388(5) 0.0598(4) 0.0965(17) Uani d . 1 1
H H12 0.1981 0.7659 0.0095 0.116 Uiso calc R 1 1
C C13 0.0950(5) 0.6765(5) 0.0324(3) 0.0895(16) Uani d . 1 1
C C14 0.0659(3) 0.6315(5) 0.1030(4) 0.0905(14) Uani d . 1 1
H H14 0.0074 0.5864 0.0822 0.109 Uiso calc R 1 1
C C15 0.1253(3) 0.6545(4) 0.2068(3) 0.0695(11) Uani d . 1 1
H H15 0.1068 0.6246 0.2566 0.083 Uiso calc R 1 1
C C16 0.3702(2) 0.4545(3) 0.4448(2) 0.0495(8) Uani d . 1 1
C C17 0.4066(3) 0.4703(4) 0.5530(2) 0.0565(9) Uani d . 1 1
H H17 0.4031 0.5488 0.5797 0.068 Uiso calc R 1 1
C C18 0.4465(3) 0.3722(4) 0.6188(3) 0.0643(11) Uani d . 1 1
H H18 0.4705 0.3840 0.6900 0.077 Uiso calc R 1 1
C C19 0.4517(3) 0.2545(4) 0.5802(3) 0.0614(10) Uani d . 1 1
C C20 0.4187(3) 0.2341(4) 0.4765(3) 0.0614(10) Uani d . 1 1
H H20 0.4231 0.1549 0.4516 0.074 Uiso calc R 1 1
C C21 0.3786(2) 0.3336(4) 0.4092(2) 0.0537(9) Uani d . 1 1

loop_
_atom_site_aniso_label
_atom_site_aniso_U_11
_atom_site_aniso_U_22
_atom_site_aniso_U_33
_atom_site_aniso_U_12
_atom_site_aniso_U_13
_atom_site_aniso_U_23
Br1 0.1532(6) 0.0716(4) 0.1080(4) 0.0292(3) 0.0652(4) -0.0073(3)
F1 0.197(3) 0.147(3) 0.0548(16) 0.047(3) 0.0025(18) -0.0091(17)
N2 0.0666(19) 0.0520(18) 0.0393(15) 0.0087(15) 0.0193(14) 0.0017(14)
O1 0.145(3) 0.077(2) 0.0458(15) 0.027(2) 0.0320(17) 0.0036(16)
O2 0.142(3) 0.073(2) 0.079(2) 0.022(2) 0.0581(19) -0.0100(16)
O3 0.181(4) 0.087(3) 0.122(3) 0.061(3) 0.062(3) 0.047(2)
O4 0.114(3) 0.140(3) 0.074(2) 0.031(2) 0.0118(19) 0.046(2)
N3 0.085(2) 0.072(2) 0.058(2) 0.015(2) 0.0360(18) -0.0049(19)
N1 0.0656(19) 0.0526(18) 0.0520(17) 0.0019(16) 0.0219(15) -0.0028(16)
N4 0.084(3) 0.099(3) 0.086(3) 0.026(3) 0.028(2) 0.040(3)
C1 0.072(3) 0.051(2) 0.068(2) 0.001(2) 0.034(2) -0.003(2)
C2 0.073(3) 0.060(2) 0.050(2) -0.002(2) 0.025(2) -0.0078(19)
C3 0.070(3) 0.054(2) 0.054(2) 0.002(2) 0.0223(19) 0.0022(19)
C4 0.066(2) 0.049(2) 0.054(2) -0.0019(19) 0.0235(19) -0.0034(18)
C5 0.084(3) 0.055(2) 0.051(2) -0.001(2) 0.024(2) -0.0016(19)
C6 0.081(3) 0.062(3) 0.057(2) 0.010(2) 0.023(2) 0.005(2)
C7 0.079(3) 0.051(2) 0.055(2) -0.004(2) 0.028(2) -0.0027(19)
C8 0.072(3) 0.050(2) 0.056(2) -0.004(2) 0.022(2) -0.0055(19)
C9 0.062(2) 0.051(2) 0.057(2) -0.0016(19) 0.0279(19) 0.0011(19)
C10 0.066(2) 0.0431(19) 0.050(2) 0.0094(18) 0.0277(19) 0.0034(16)
C11 0.102(3) 0.075(3) 0.069(3) -0.005(3) 0.049(3) 0.003(2)
C12 0.165(6) 0.078(3) 0.064(3) 0.017(4) 0.066(4) 0.011(3)
C13 0.120(4) 0.080(3) 0.042(3) 0.036(3) 0.011(3) -0.003(2)
C14 0.073(3) 0.096(4) 0.081(3) 0.009(3) 0.013(3) -0.014(3)
C15 0.072(3) 0.077(3) 0.058(2) 0.003(2) 0.026(2) 0.001(2)
C16 0.045(2) 0.057(2) 0.0428(19) 0.0024(17) 0.0162(16) 0.0023(17)
C17 0.058(2) 0.061(2) 0.046(2) -0.0004(19) 0.0180(18) -0.0017(18)
C18 0.051(2) 0.091(3) 0.0410(19) -0.002(2) 0.0110(17) 0.006(2)
C19 0.050(2) 0.071(3) 0.058(2) 0.013(2) 0.0180(19) 0.019(2)
C20 0.058(2) 0.061(2) 0.065(2) 0.0100(19) 0.0274(19) 0.007(2)
C21 0.054(2) 0.062(2) 0.047(2) 0.0077(19) 0.0236(17) 0.0017(18)

loop_
_atom_type_symbol
_atom_type_description
_atom_type_scat_dispersion_real
_atom_type_scat_dispersion_imag
_atom_type_scat_source
C C 0.0033 0.0016 'International Tables Vol C Tables 4.2.6.8 and 6.1.1.4'
H H 0.0000 0.0000 'International Tables Vol C Tables 4.2.6.8 and 6.1.1.4'
N N 0.0061 0.0033 'International Tables Vol C Tables 4.2.6.8 and 6.1.1.4'
O O 0.0106 0.0060 'International Tables Vol C Tables 4.2.6.8 and 6.1.1.4'
F F 0.0171 0.0103 'International Tables Vol C Tables 4.2.6.8 and 6.1.1.4'
Br Br -0.2901 2.4595 'International Tables Vol C Tables 4.2.6.8 and 6.1.1.4'

loop_
_geom_angle_atom_site_label_1
_geom_angle_atom_site_label_2
_geom_angle_atom_site_label_3
_geom_angle
C16 N2 N1 120.9(3)
C16 N2 H21 119.5
N1 N2 H21 119.5
O2 N3 O1 122.3(3)
O2 N3 C21 119.1(3)
O1 N3 C21 118.6(3)
C9 N1 N2 115.6(3)
O3 N4 O4 123.0(4)
O3 N4 C19 120.1(4)
O4 N4 C19 116.9(5)
C6 C1 C2 122.0(4)
C6 C1 Br1 119.4(3)
C2 C1 Br1 118.6(3)
C3 C2 C1 119.2(3)
C3 C2 H2 120.4
C1 C2 H2 120.4
C2 C3 C4 120.5(3)
C2 C3 H3 119.8
C4 C3 H3 119.8
C5 C4 C3 118.4(3)
C5 C4 C7 119.4(3)
C3 C4 C7 122.2(3)
C6 C5 C4 121.7(3)
C6 C5 H5 119.2
C4 C5 H5 119.2
C1 C6 C5 118.3(4)
C1 C6 H6 120.9
C5 C6 H6 120.9
C8 C7 C4 127.6(3)
C8 C7 H7 116.2
C4 C7 H7 116.2
C7 C8 C9 124.0(3)
C7 C8 H8 118.0
C9 C8 H8 118.0
N1 C9 C8 116.9(3)
N1 C9 C10 123.7(3)
C8 C9 C10 119.3(3)
C15 C10 C11 118.9(4)
C15 C10 C9 119.1(3)
C11 C10 C9 121.9(4)
C12 C11 C10 120.4(5)
C12 C11 H11 119.8
C10 C11 H11 119.8
C13 C12 C11 119.6(4)
C13 C12 H12 120.2
C11 C12 H12 120.2
C12 C13 F1 119.3(6)
C12 C13 C14 122.3(4)
F1 C13 C14 118.3(6)
C13 C14 C15 118.2(5)
C13 C14 H14 120.9
C15 C14 H14 120.9
C10 C15 C14 120.6(4)
C10 C15 H15 119.7
C14 C15 H15 119.7
N2 C16 C21 122.7(3)
N2 C16 C17 120.4(3)
C21 C16 C17 116.9(3)
C18 C17 C16 120.8(4)
C18 C17 H17 119.6
C16 C17 H17 119.6
C17 C18 C19 120.3(3)
C17 C18 H18 119.9
C19 C18 H18 119.9
C20 C19 C18 121.5(3)
C20 C19 N4 118.0(4)
C18 C19 N4 120.5(4)
C19 C20 C21 118.6(4)
C19 C20 H20 120.7
C21 C20 H20 120.7
C20 C21 C16 122.0(3)
C20 C21 N3 116.1(3)
C16 C21 N3 121.9(3)

loop_
_geom_bond_atom_site_label_1
_geom_bond_atom_site_label_2
_geom_bond_distance
Br1 C1 1.886(4)
F1 C13 1.352(5)
N2 C16 1.347(4)
N2 N1 1.376(4)
N2 H21 0.8600
O1 N3 1.231(4)
O2 N3 1.213(4)
O3 N4 1.209(5)
O4 N4 1.223(5)
N3 C21 1.455(4)
N1 C9 1.298(4)
N4 C19 1.463(5)
C1 C6 1.363(5)
C1 C2 1.381(5)
C2 C3 1.378(5)
C2 H2 0.9300
C3 C4 1.393(5)
C3 H3 0.9300
C4 C5 1.386(5)
C4 C7 1.464(5)
C5 C6 1.384(5)
C5 H5 0.9300
C6 H6 0.9300
C7 C8 1.324(5)
C7 H7 0.9300
C8 C9 1.447(5)
C8 H8 0.9300
C9 C10 1.491(5)
C10 C15 1.363(5)
C10 C11 1.372(5)
C11 C12 1.365(6)
C11 H11 0.9300
C12 C13 1.330(7)
C12 H12 0.9300
C13 C14 1.356(7)
C14 C15 1.381(5)
C14 H14 0.9300
C15 H15 0.9300
C16 C21 1.411(5)
C16 C17 1.411(4)
C17 C18 1.359(5)
C17 H17 0.9300
C18 C19 1.386(5)
C18 H18 0.9300
C19 C20 1.361(5)
C20 C21 1.381(5)
C20 H20 0.9300

loop_
_geom_hbond_atom_site_label_D
_geom_hbond_atom_site_label_H
_geom_hbond_atom_site_label_A
_geom_hbond_site_symmetry_A
_geom_hbond_distance_DH
_geom_hbond_distance_HA
_geom_hbond_distance_DA
_geom_hbond_angle_DHA
_geom_hbond_publ_flag
N2 H21 O1 1_555 0.86 1.95 2.584(4) 130 yes
C11 H11 O4 3_666 0.93 2.45 3.316(7) 154 yes

loop_
_geom_torsion_atom_site_label_1
_geom_torsion_atom_site_label_2
_geom_torsion_atom_site_label_3
_geom_torsion_atom_site_label_4
_geom_torsion
C16 N2 N1 C9 -171.1(3)
C6 C1 C2 C3 -0.8(6)
Br1 C1 C2 C3 177.7(3)
C1 C2 C3 C4 0.3(6)
C2 C3 C4 C5 0.0(6)
C2 C3 C4 C7 -178.1(4)
C3 C4 C5 C6 0.3(6)
C7 C4 C5 C6 178.4(4)
C2 C1 C6 C5 1.1(6)
Br1 C1 C6 C5 -177.4(3)
C4 C5 C6 C1 -0.9(6)
C5 C4 C7 C8 168.4(4)
C3 C4 C7 C8 -13.6(6)
C4 C7 C8 C9 172.9(4)
N2 N1 C9 C8 179.3(3)
N2 N1 C9 C10 3.5(5)
C7 C8 C9 N1 -171.1(4)
C7 C8 C9 C10 4.9(6)
N1 C9 C10 C15 75.0(5)
C8 C9 C10 C15 -100.7(4)
N1 C9 C10 C11 -108.0(4)
C8 C9 C10 C11 76.3(5)
C15 C10 C11 C12 0.1(6)
C9 C10 C11 C12 -176.9(4)
C10 C11 C12 C13 1.4(7)
C11 C12 C13 F1 177.9(4)
C11 C12 C13 C14 -2.3(8)
C12 C13 C14 C15 1.6(7)
F1 C13 C14 C15 -178.6(4)
C11 C10 C15 C14 -0.8(6)
C9 C10 C15 C14 176.3(4)
C13 C14 C15 C10 0.0(6)
N1 N2 C16 C21 -178.0(3)
N1 N2 C16 C17 3.5(5)
N2 C16 C17 C18 177.9(3)
C21 C16 C17 C18 -0.7(5)
C16 C17 C18 C19 -0.3(5)
C17 C18 C19 C20 1.0(6)
C17 C18 C19 N4 -176.7(3)
O3 N4 C19 C20 -5.6(6)
O4 N4 C19 C20 175.9(4)
O3 N4 C19 C18 172.3(5)
O4 N4 C19 C18 -6.3(6)
C18 C19 C20 C21 -0.6(6)
N4 C19 C20 C21 177.2(3)
C19 C20 C21 C16 -0.5(5)
C19 C20 C21 N3 -178.2(3)
N2 C16 C21 C20 -177.4(3)
C17 C16 C21 C20 1.1(5)
N2 C16 C21 N3 0.2(5)
C17 C16 C21 N3 178.7(3)
O2 N3 C21 C20 1.9(5)
O1 N3 C21 C20 -178.6(3)
O2 N3 C21 C16 -175.8(4)
O1 N3 C21 C16 3.7(5)
